data_7110387
loop_
_publ_author_name
'Wietzke, Rapha\"el'
'Mazzanti, Marinella'

_publ_section_title
;
 Strong intramolecular \p--\p interactions favor the formation of 2:1
 (L:M) lanthanide complexes of tris(2-benzimidazolylmethyl)amine
;
_journal_issue 2
_journal_name_full 'Chemical Communications'
_journal_page_first 209
_journal_paper_doi 10.1039/a807831i
_journal_year 1999
_chemical_formula_sum 'C48.5 H58 Cl3 Lu N14 O7.5'
_chemical_formula_weight 1238.41
_chemical_name_systematic
;

 ?

;
_space_group_IT_number 60
_symmetry_cell_setting orthorhombic
_symmetry_space_group_name_Hall '-P 2n 2ab'
_symmetry_space_group_name_H-M 'P b c n'
_atom_sites_solution_hydrogens geom
_atom_sites_solution_primary direct
_atom_sites_solution_secondary difmap
_audit_creation_method SHELXL
_cell_angle_alpha 90.00
_cell_angle_beta 90.00
_cell_angle_gamma 90.00
_cell_formula_units_Z 8
_cell_length_a 28.03400(10)
_cell_length_b 14.87580(10)
_cell_length_c 27.7355(3)
_cell_measurement_temperature 293(2)
_cell_volume 11566.49(15)
_computing_cell_refinement 'Siemens XSCANS'
_computing_data_collection 'Siemens XSCANS'
_computing_data_reduction 'Siemens SHELXTL'
_computing_molecular_graphics 'Siemens SHELXTL'
_computing_publication_material 'Siemens SHELXTL'
_computing_structure_refinement 'SHELXL-93 (Sheldrick, 1993)'
_computing_structure_solution 'SHELXS-86 (Sheldrick, 1990)'
_diffrn_ambient_temperature 293(2)
_diffrn_measurement_device 'Siemens P4'
_diffrn_measurement_method '\w scans'
_diffrn_radiation_monochromator graphite
_diffrn_radiation_source 'fine-focus sealed tube'
_diffrn_radiation_type MoK\a
_diffrn_radiation_wavelength 0.71073
_diffrn_reflns_av_R_equivalents 0.1442
_diffrn_reflns_av_sigmaI/netI 0.1320
_diffrn_reflns_limit_h_max 32
_diffrn_reflns_limit_h_min -33
_diffrn_reflns_limit_k_max 18
_diffrn_reflns_limit_k_min -17
_diffrn_reflns_limit_l_max 34
_diffrn_reflns_limit_l_min -23
_diffrn_reflns_number 51787
_diffrn_reflns_theta_max 26.37
_diffrn_reflns_theta_min 1.45
_exptl_absorpt_coefficient_mu 1.905
_exptl_absorpt_correction_type SADABS
_exptl_crystal_density_diffrn 1.422
_exptl_crystal_F_000 5032
_exptl_crystal_size_max 0.3
_exptl_crystal_size_mid 0.2
_exptl_crystal_size_min 0.2
_refine_diff_density_max 3.932
_refine_diff_density_min -3.348
_refine_diff_density_rms 0.233
_refine_ls_extinction_method none
_refine_ls_goodness_of_fit_all 1.055
_refine_ls_goodness_of_fit_obs 1.272
_refine_ls_matrix_type full
_refine_ls_number_parameters 720
_refine_ls_number_reflns 10926
_refine_ls_number_restraints 0
_refine_ls_restrained_S_all 1.055
_refine_ls_restrained_S_obs 1.272
_refine_ls_R_factor_all 0.1555
_refine_ls_R_factor_obs 0.0867
_refine_ls_shift/esd_max -0.365
_refine_ls_shift/esd_mean 0.002
_refine_ls_structure_factor_coef Fsqd
_refine_ls_weighting_details 'w=1/[\s^2^(Fo^2^)+(0.1381P)^2^+0.0000P] where P=(Fo^2^+2Fc^2^)/3'
_refine_ls_weighting_scheme calc
_refine_ls_wR_factor_all 0.2566
_refine_ls_wR_factor_obs 0.2266
_reflns_number_observed 6063
_reflns_number_total 10926
_reflns_observed_criterion >2sigma(I)
_cod_data_source_file 807831isup1.cif
_cod_data_source_block Lu(ntb)2Cl3
_cod_depositor_comments
;
The following automatic conversions were performed:

'_symmetry_cell_setting' value 'Orthorhombic' changed to
'orthorhombic' according to
/home/saulius/struct/CIF-dictionaries/cif_core.dic dictionary named
'cif_core.dic' version 2.4.2 from 2011-04-26.

Automatic conversion script
Id: cif_fix_values 1891 2012-01-12 08:04:46Z andrius 

The following automatic conversions were performed:

'_refine_ls_weighting_scheme' value 'calc
w=1/[\s^2^(Fo^2^)+(0.1381P)^2^+0.0000P] where P=(Fo^2^+2Fc^2^)/3' was
changed to 'calc'. New tag '_refine_ls_weighting_details' was
created. The value of the new tag was set to
'w=1/[\s^2^(Fo^2^)+(0.1381P)^2^+0.0000P] where P=(Fo^2^+2Fc^2^)/3'.

Automatic conversion script
Id: cif_fix_values 3143 2015-03-26 13:38:13Z robertas 
;
_cod_original_cell_volume 11566.5(2)
_cod_original_sg_symbol_H-M Pbcn
_cod_original_formula_sum 'C48.50 H58 Cl3 Lu N14 O7.50'
_cod_database_code 7110387

loop_
_symmetry_equiv_pos_as_xyz
'x, y, z'
'-x+1/2, -y+1/2, z+1/2'
'-x, y, -z+1/2'
'x+1/2, -y+1/2, -z'
'-x, -y, -z'
'x-1/2, y-1/2, -z-1/2'
'x, -y, z-1/2'
'-x-1/2, y-1/2, z'

loop_
_atom_site_aniso_label
_atom_site_aniso_U_11
_atom_site_aniso_U_22
_atom_site_aniso_U_33
_atom_site_aniso_U_23
_atom_site_aniso_U_13
_atom_site_aniso_U_12
Lu 0.01352(6) 0.03753(7) 0.03388(7) 0.00193(7) 0.00203(6) 0.00238(6)
N1 0.0200(13) 0.051(2) 0.037(2) -0.0046(14) 0.0041(12) -0.0005(13)
N2 0.0148(12) 0.043(2) 0.038(2) 0.0000(14) 0.0052(11) 0.0052(12)
N11 0.0175(12) 0.0288(14) 0.0350(15) 0.0029(13) 0.0030(11) 0.0028(11)
N12 0.037(2) 0.048(2) 0.033(2) 0.0056(14) 0.0011(13) -0.0025(14)
N21 0.0268(13) 0.035(2) 0.039(2) -0.0042(13) 0.0020(12) 0.0095(13)
N22 0.042(2) 0.0206(15) 0.052(2) -0.0018(13) 0.0004(14) 0.0010(13)
N31 0.0113(11) 0.040(2) 0.0336(15) 0.0021(13) -0.0009(11) 0.0088(12)
N32 0.0276(14) 0.043(2) 0.050(2) 0.008(2) -0.0037(13) 0.0041(14)
N41 0.0173(12) 0.0293(14) 0.038(2) 0.0054(13) -0.0040(11) -0.0004(11)
N42 0.0143(12) 0.049(2) 0.041(2) 0.0045(14) -0.0028(12) 0.0076(12)
N51 0.0143(12) 0.046(2) 0.0353(15) 0.0081(14) 0.0039(11) -0.0018(12)
N52 0.0240(14) 0.052(2) 0.044(2) 0.009(2) -0.0024(13) 0.0005(14)
N61 0.0181(12) 0.046(2) 0.0359(15) -0.0022(14) 0.0069(11) 0.0041(13)
N62 0.033(2) 0.051(2) 0.046(2) 0.001(2) -0.0007(14) 0.0072(15)
C11 0.024(2) 0.046(2) 0.044(2) -0.008(2) 0.007(2) 0.007(2)
C12 0.020(2) 0.059(2) 0.023(2) -0.002(2) -0.0004(13) -0.004(2)
C13 0.0124(14) 0.048(2) 0.045(2) 0.009(2) -0.0046(14) -0.0143(15)
C14 0.0163(14) 0.026(2) 0.055(2) 0.005(2) -0.0033(14) 0.0018(14)
C15 0.020(2) 0.057(2) 0.082(3) 0.003(2) -0.025(2) -0.009(2)
C16 0.047(2) 0.044(2) 0.058(3) 0.008(2) -0.010(2) -0.011(2)
C17 0.035(2) 0.068(3) 0.058(2) 0.022(2) -0.013(2) -0.021(2)
C18 0.022(2) 0.057(2) 0.042(2) 0.015(2) -0.0026(15) -0.005(2)
C21 0.026(2) 0.051(2) 0.039(2) -0.010(2) 0.0007(15) 0.012(2)
C22 0.0156(15) 0.054(2) 0.036(2) -0.002(2) 0.0076(14) -0.002(2)
C23 0.023(2) 0.045(2) 0.039(2) 0.008(2) 0.0054(14) 0.003(2)
C24 0.020(2) 0.041(2) 0.048(2) -0.001(2) 0.0054(15) 0.001(2)
C25 0.033(2) 0.049(2) 0.057(2) -0.004(2) 0.002(2) 0.006(2)
C26 0.038(2) 0.050(2) 0.070(3) 0.003(2) -0.009(2) -0.002(2)
C27 0.034(2) 0.057(2) 0.085(3) 0.019(2) 0.001(2) -0.003(2)
C28 0.025(2) 0.055(2) 0.041(2) 0.003(2) -0.0011(15) 0.000(2)
C31 0.023(2) 0.031(2) 0.058(2) -0.003(2) 0.000(2) 0.000(2)
C32 0.0174(14) 0.036(2) 0.038(2) 0.004(2) -0.0083(13) 0.0054(14)
C33 0.021(2) 0.046(2) 0.036(2) 0.011(2) -0.0037(14) 0.009(2)
C34 0.037(2) 0.060(2) 0.034(2) -0.002(2) 0.006(2) 0.009(2)
C35 0.042(2) 0.071(3) 0.051(2) 0.008(2) 0.006(2) 0.013(2)
C36 0.062(3) 0.091(3) 0.050(3) 0.001(2) -0.016(2) 0.000(3)
C37 0.039(2) 0.060(3) 0.063(3) 0.008(2) 0.007(2) 0.004(2)
C38 0.024(2) 0.055(2) 0.033(2) 0.008(2) 0.0010(15) -0.003(2)
C41 0.036(2) 0.044(2) 0.037(2) 0.005(2) 0.010(2) 0.007(2)
C42 0.023(2) 0.032(2) 0.052(2) 0.007(2) -0.001(2) -0.0010(15)
C43 0.0132(14) 0.051(2) 0.034(2) -0.006(2) 0.0018(13) -0.0036(15)
C44 0.017(2) 0.064(3) 0.043(2) -0.004(2) -0.0033(15) -0.005(2)
C45 0.032(2) 0.060(2) 0.036(2) -0.009(2) -0.001(2) -0.013(2)
C46 0.029(2) 0.058(2) 0.049(2) 0.008(2) -0.016(2) -0.004(2)
C47 0.027(2) 0.069(3) 0.055(2) 0.008(2) 0.001(2) -0.011(2)
C48 0.0188(15) 0.050(2) 0.037(2) 0.006(2) -0.0050(14) -0.008(2)
C51 0.0057(13) 0.046(2) 0.054(2) 0.007(2) 0.0080(13) 0.0072(14)
C52 0.0084(13) 0.057(2) 0.028(2) 0.009(2) 0.0021(12) -0.0061(14)
C53 0.0135(14) 0.053(2) 0.032(2) 0.009(2) -0.0012(13) 0.0089(15)
C54 0.028(2) 0.063(3) 0.056(2) 0.016(2) 0.008(2) 0.007(2)
C55 0.036(2) 0.048(2) 0.080(3) 0.020(2) 0.006(2) 0.018(2)
C56 0.033(2) 0.062(3) 0.070(3) 0.028(2) 0.016(2) -0.002(2)
C57 0.028(2) 0.062(3) 0.066(3) 0.011(2) 0.009(2) -0.013(2)
C58 0.024(2) 0.046(2) 0.044(2) 0.022(2) 0.0045(15) -0.004(2)
C61 0.021(2) 0.050(2) 0.033(2) 0.001(2) 0.0018(14) 0.009(2)
C62 0.026(2) 0.035(2) 0.037(2) 0.005(2) -0.0070(14) 0.003(2)
C63 0.024(2) 0.030(2) 0.035(2) -0.001(2) -0.0033(14) 0.0129(14)
C64 0.033(2) 0.040(2) 0.034(2) -0.003(2) 0.0012(15) -0.005(2)
C65 0.027(2) 0.048(2) 0.058(2) 0.014(2) 0.005(2) -0.009(2)
C66 0.047(2) 0.063(3) 0.048(2) 0.004(2) -0.016(2) -0.014(2)
C67 0.039(2) 0.053(2) 0.056(2) -0.006(2) -0.008(2) -0.003(2)
C68 0.021(2) 0.066(3) 0.044(2) 0.013(2) -0.006(2) -0.007(2)
Cl1 0.0249(4) 0.0842(7) 0.0550(6) -0.0151(6) 0.0043(4) 0.0047(5)
Cl2 0.0612(6) 0.0588(7) 0.1034(9) -0.0248(6) -0.0308(6) 0.0246(5)
Cl3 0.0443(5) 0.1121(9) 0.0653(7) 0.0041(7) 0.0215(5) 0.0311(6)
C1 0.052(5) 0.085(7) 0.206(10) -0.063(7) -0.067(5) 0.005(5)
O1 0.346(9) 0.199(7) 0.035(4) 0.025(4) 0.040(5) 0.188(6)
O2A 0.035(3) 0.034(3) 0.136(5) 0.011(3) -0.014(3) -0.004(3)
O2B 0.207(5) 0.195(6) 0.585(14) 0.254(7) 0.273(6) 0.182(4)
O3A 0.187(8) 0.143(7) 0.058(4) -0.027(5) -0.038(5) 0.023(6)
O3B 0.082(4) 0.092(5) 0.053(4) -0.025(3) -0.004(3) -0.029(3)
O3C 0.485(13) 0.140(6) 0.025(3) -0.034(4) -0.076(5) 0.182(6)
O4A 0.120(4) 0.078(4) 0.082(4) -0.013(3) -0.074(3) -0.001(4)
O4B 0.042(3) 0.075(5) 0.338(12) 0.018(6) -0.065(5) 0.009(4)
O5B 0.271(9) 0.060(4) 0.028(3) -0.014(3) -0.011(5) -0.052(5)
O5A 0.122(6) 0.135(6) 0.086(5) -0.067(4) 0.023(4) -0.041(5)
O6 0.052(2) 0.353(8) 0.174(5) 0.033(5) 0.004(3) 0.001(4)
O7 0.036(2) 0.154(3) 0.110(3) 0.007(3) -0.012(2) 0.005(2)

loop_
_atom_site_label
_atom_site_type_symbol
_atom_site_fract_x
_atom_site_fract_y
_atom_site_fract_z
_atom_site_U_iso_or_equiv
_atom_site_thermal_displace_type
_atom_site_occupancy
_atom_site_calc_flag
_atom_site_refinement_flags
_atom_site_disorder_group
Lu Lu 0.127320(4) 0.376410(11) 0.369230(5) 0.02831(4) Uani 1 d . .
N1 N 0.19504(9) 0.2710(2) 0.33205(10) 0.0358(9) Uani 1 d . .
N2 N 0.06027(8) 0.4809(2) 0.40592(9) 0.0320(8) Uani 1 d . .
N11 N 0.18039(8) 0.4490(2) 0.31258(9) 0.0271(8) Uani 1 d . .
N12 N 0.21435(10) 0.4447(2) 0.24088(10) 0.0395(9) Uani 1 d . .
H12A H 0.22826(10) 0.4239(2) 0.21560(10) 0.047 Uiso 1 calc R .
N21 N 0.09985(9) 0.2464(2) 0.32421(10) 0.0336(8) Uani 1 d . .
N22 N 0.10358(10) 0.0991(2) 0.31969(11) 0.0383(9) Uani 1 d . .
H22A H 0.11584(10) 0.0462(2) 0.31824(11) 0.046 Uiso 1 calc R .
N31 N 0.18313(8) 0.3099(2) 0.42617(9) 0.0282(8) Uani 1 d . .
N32 N 0.25869(10) 0.2954(2) 0.44615(10) 0.0401(9) Uani 1 d . .
H32A H 0.28869(10) 0.2855(2) 0.44245(10) 0.048 Uiso 1 calc R .
N41 N 0.07815(8) 0.4548(2) 0.31059(9) 0.0283(8) Uani 1 d . .
N42 N 0.05206(8) 0.5899(2) 0.28757(10) 0.0348(9) Uani 1 d . .
H42A H 0.04054(8) 0.6434(2) 0.28928(10) 0.042 Uiso 1 calc R .
N51 N 0.07026(8) 0.3044(2) 0.42023(10) 0.0319(8) Uani 1 d . .
N52 N -0.00556(10) 0.2724(2) 0.43112(10) 0.0400(9) Uani 1 d . .
H52A H -0.03593(10) 0.2799(2) 0.43275(10) 0.048 Uiso 1 calc R .
N61 N 0.15465(8) 0.4962(2) 0.41874(9) 0.0332(8) Uani 1 d . .
N62 N 0.14962(10) 0.5676(2) 0.48835(11) 0.0434(10) Uani 1 d . .
H62A H 0.13688(10) 0.5910(2) 0.51363(11) 0.052 Uiso 1 calc R .
C11 C 0.20269(11) 0.2982(2) 0.28246(12) 0.0378(11) Uani 1 d . .
H11A H 0.17843(11) 0.2717(2) 0.26199(12) 0.045 Uiso 1 calc R .
H11B H 0.23361(11) 0.2772(2) 0.27155(12) 0.045 Uiso 1 calc R .
C12 C 0.20052(11) 0.3970(2) 0.27893(11) 0.0343(11) Uani 1 d . .
C13 C 0.18186(10) 0.5372(2) 0.29558(12) 0.0351(10) Uani 1 d . .
C14 C 0.16688(10) 0.6138(2) 0.31319(13) 0.0326(10) Uani 1 d . .
H14A H 0.15442(10) 0.6165(2) 0.34423(13) 0.039 Uiso 1 calc R .
C15 C 0.16973(11) 0.6919(3) 0.28499(15) 0.0529(13) Uani 1 d . .
H15A H 0.15896(11) 0.7465(3) 0.29724(15) 0.064 Uiso 1 calc R .
C16 C 0.18819(13) 0.6879(3) 0.23989(14) 0.0497(13) Uani 1 d . .
H16A H 0.18857(13) 0.7399(3) 0.22131(14) 0.060 Uiso 1 calc R .
C17 C 0.20614(12) 0.6111(3) 0.22068(15) 0.0536(13) Uani 1 d . .
H17A H 0.22013(12) 0.6102(3) 0.19028(15) 0.064 Uiso 1 calc R .
C18 C 0.20257(11) 0.5329(2) 0.24897(13) 0.0402(11) Uani 1 d . .
C21 C 0.17947(11) 0.1779(2) 0.33364(13) 0.0384(11) Uani 1 d . .
H21A H 0.18732(11) 0.1517(2) 0.36465(13) 0.046 Uiso 1 calc R .
H21B H 0.19544(11) 0.1435(2) 0.30869(13) 0.046 Uiso 1 calc R .
C22 C 0.12768(10) 0.1757(3) 0.32606(12) 0.0352(11) Uani 1 d . .
C23 C 0.05326(11) 0.2122(2) 0.31882(12) 0.0354(10) Uani 1 d . .
C24 C 0.01072(11) 0.2550(2) 0.31425(12) 0.0365(11) Uani 1 d . .
H24A H 0.00882(11) 0.3174(2) 0.31337(12) 0.044 Uiso 1 calc R .
C25 C -0.02879(13) 0.2031(3) 0.31103(13) 0.0461(12) Uani 1 d . .
H25A H -0.05839(13) 0.2310(3) 0.30872(13) 0.055 Uiso 1 calc R .
C26 C -0.02686(14) 0.1105(3) 0.31104(15) 0.0527(13) Uani 1 d . .
H26A H -0.05515(14) 0.0778(3) 0.31009(15) 0.063 Uiso 1 calc R .
C27 C 0.01595(13) 0.0650(3) 0.3124(2) 0.0588(14) Uani 1 d . .
H27A H 0.01808(13) 0.0027(3) 0.3112(2) 0.071 Uiso 1 calc R .
C28 C 0.05499(11) 0.1196(3) 0.31578(13) 0.0404(11) Uani 1 d . .
C31 C 0.23920(12) 0.2823(2) 0.36107(12) 0.0372(11) Uani 1 d . .
H31A H 0.25907(12) 0.2292(2) 0.35819(12) 0.045 Uiso 1 calc R .
H31B H 0.25719(12) 0.3336(2) 0.34946(12) 0.045 Uiso 1 calc R .
C32 C 0.22569(10) 0.2960(2) 0.41127(12) 0.0306(10) Uani 1 d . .
C33 C 0.18736(11) 0.3214(2) 0.47506(12) 0.0345(10) Uani 1 d . .
C34 C 0.15406(13) 0.3356(3) 0.51040(12) 0.0436(12) Uani 1 d . .
H34A H 0.12178(13) 0.3374(3) 0.50272(12) 0.052 Uiso 1 calc R .
C35 C 0.16827(14) 0.3468(3) 0.55592(14) 0.0545(14) Uani 1 d . .
H35A H 0.14612(14) 0.3590(3) 0.58000(14) 0.065 Uiso 1 calc R .
C36 C 0.2162(2) 0.3400(3) 0.5669(2) 0.067(2) Uani 1 d . .
H36A H 0.2252(2) 0.3479(3) 0.5990(2) 0.081 Uiso 1 calc R .
C37 C 0.25093(14) 0.3227(3) 0.53454(15) 0.0540(14) Uani 1 d . .
H37A H 0.28281(14) 0.3177(3) 0.54343(15) 0.065 Uiso 1 calc R .
C38 C 0.23635(11) 0.3130(3) 0.48812(12) 0.0373(11) Uani 1 d . .
C41 C 0.05386(13) 0.5607(2) 0.37576(11) 0.0394(11) Uani 1 d . .
H41A H 0.07689(13) 0.6064(2) 0.38470(11) 0.047 Uiso 1 calc R .
H41B H 0.02211(13) 0.5851(2) 0.38039(11) 0.047 Uiso 1 calc R .
C42 C 0.06053(11) 0.5353(2) 0.32518(13) 0.0358(11) Uani 1 d . .
C43 C 0.08066(10) 0.4607(2) 0.26061(12) 0.0326(10) Uani 1 d . .
C44 C 0.09630(11) 0.3998(3) 0.22747(13) 0.0413(12) Uani 1 d . .
H44A H 0.10714(11) 0.3433(3) 0.23670(13) 0.050 Uiso 1 calc R .
C45 C 0.09540(12) 0.4256(3) 0.17938(13) 0.0426(12) Uani 1 d . .
H45A H 0.10410(12) 0.3847(3) 0.15557(13) 0.051 Uiso 1 calc R .
C46 C 0.08154(11) 0.5123(3) 0.16657(14) 0.0452(12) Uani 1 d . .
H46A H 0.08285(11) 0.5284(3) 0.13420(14) 0.054 Uiso 1 calc R .
C47 C 0.06611(12) 0.5749(3) 0.19907(14) 0.0501(13) Uani 1 d . .
H47A H 0.05714(12) 0.6327(3) 0.19003(14) 0.060 Uiso 1 calc R .
C48 C 0.06487(11) 0.5461(2) 0.24594(12) 0.0354(10) Uani 1 d . .
C51 C 0.01563(10) 0.4287(2) 0.40822(13) 0.0353(11) Uani 1 d . .
H51A H -0.00551(10) 0.4543(2) 0.43226(13) 0.042 Uiso 1 calc R .
H51B H -0.00042(10) 0.4305(2) 0.37725(13) 0.042 Uiso 1 calc R .
C52 C 0.02701(10) 0.3375(2) 0.42068(11) 0.0313(10) Uani 1 d . .
C53 C 0.06545(10) 0.2121(2) 0.43160(12) 0.0326(10) Uani 1 d . .
C54 C 0.09813(13) 0.1444(3) 0.43688(14) 0.0491(13) Uani 1 d . .
H54A H 0.13058(13) 0.1562(3) 0.43399(14) 0.059 Uiso 1 calc R .
C55 C 0.08255(13) 0.0596(3) 0.4464(2) 0.0548(13) Uani 1 d . .
H55A H 0.10479(13) 0.0136(3) 0.4493(2) 0.066 Uiso 1 calc R .
C56 C 0.03465(12) 0.0399(3) 0.45183(14) 0.0552(13) Uani 1 d . .
H56A H 0.02497(12) -0.0188(3) 0.45789(14) 0.066 Uiso 1 calc R .
C57 C 0.00249(13) 0.1053(3) 0.44835(14) 0.0523(13) Uani 1 d . .
H57A H -0.02976(13) 0.0927(3) 0.45238(14) 0.063 Uiso 1 calc R .
C58 C 0.01763(11) 0.1941(2) 0.43848(12) 0.0382(11) Uani 1 d . .
C61 C 0.07437(10) 0.5069(3) 0.45474(11) 0.0349(10) Uani 1 d . .
H61A H 0.06749(10) 0.4588(3) 0.47734(11) 0.042 Uiso 1 calc R .
H61B H 0.05729(10) 0.5604(3) 0.46482(11) 0.042 Uiso 1 calc R .
C62 C 0.12725(10) 0.5249(2) 0.45276(12) 0.0330(10) Uani 1 d . .
C63 C 0.20057(10) 0.5228(2) 0.43338(11) 0.0297(9) Uani 1 d . .
C64 C 0.24431(11) 0.5097(2) 0.41222(12) 0.0357(11) Uani 1 d . .
H64A H 0.24654(11) 0.4815(2) 0.38237(12) 0.043 Uiso 1 calc R .
C65 C 0.28462(12) 0.5384(2) 0.43548(13) 0.0444(12) Uani 1 d . .
H65A H 0.31447(12) 0.5287(2) 0.42180(13) 0.053 Uiso 1 calc R .
C66 C 0.28078(14) 0.5818(3) 0.47930(14) 0.0525(13) Uani 1 d . .
H66A H 0.30834(14) 0.6016(3) 0.49466(14) 0.063 Uiso 1 calc R .
C67 C 0.23742(13) 0.5965(3) 0.50079(15) 0.0492(13) Uani 1 d . .
H67A H 0.23467(13) 0.6251(3) 0.53048(15) 0.059 Uiso 1 calc R .
C68 C 0.19885(11) 0.5668(3) 0.47609(13) 0.0436(12) Uani 1 d . .
Cl1 Cl -0.11730(3) 0.29317(8) 0.43450(4) 0.0547(3) Uani 1 d . .
Cl2 Cl 0.16646(4) 0.92930(8) 0.32592(5) 0.0745(4) Uani 1 d . .
Cl3 Cl -0.03031(4) 0.64093(9) 0.45495(4) 0.0739(4) Uani 1 d . .
C1 C 0.0922(3) 0.8761(7) 0.2206(5) 0.114(4) Uani 0.50 d P 1
O1 O 0.1418(4) 0.9379(6) 0.2191(3) 0.193(4) Uani 0.50 d P 1
O2A O 0.0137(2) 0.7560(3) 0.3175(2) 0.069(2) Uani 0.50 d P .
O2B O 0.0324(3) 0.7845(6) 0.3117(5) 0.329(5) Uani 0.50 d P .
O3A O 0.2198(3) 0.8974(6) 0.1723(2) 0.129(4) Uani 0.50 d P .
O3B O 0.2486(2) 0.8470(4) 0.1646(2) 0.075(2) Uani 0.50 d P .
O3C O 0.2289(5) 0.8841(6) 0.1273(2) 0.217(5) Uani 0.50 d P .
O4A O 0.1709(2) 0.2235(4) 0.1600(2) 0.093(2) Uani 0.50 d P .
O4B O 0.1657(2) 0.1456(5) 0.1724(4) 0.152(4) Uani 0.50 d P .
O5B O 0.0480(3) 0.7813(4) 0.1124(2) 0.120(3) Uani 0.50 d P .
O5A O 0.0700(3) 0.8383(5) 0.0937(3) 0.114(3) Uani 0.50 d P .
O6 O -0.07044(14) 0.2407(5) 0.5362(2) 0.193(3) Uani 1 d . .
O7 O -0.14896(10) 0.2223(3) 0.58961(13) 0.100(2) Uani 1 d . .
O8A O 0.1372(8) 0.9009(17) 0.2012(9) 0.169(9) Uiso 0.25 d P 2
O8B O 0.1428(12) 0.8770(22) 0.1370(10) 0.235(14) Uiso 0.25 d P 2

loop_
_atom_type_symbol
_atom_type_description
_atom_type_scat_dispersion_real
_atom_type_scat_dispersion_imag
_atom_type_scat_source
C C 0.0033 0.0016 'International Tables Vol C Tables 4.2.6.8 and 6.1.1.4'
H H 0.0000 0.0000 'International Tables Vol C Tables 4.2.6.8 and 6.1.1.4'
N N 0.0061 0.0033 'International Tables Vol C Tables 4.2.6.8 and 6.1.1.4'
O O 0.0106 0.0060 'International Tables Vol C Tables 4.2.6.8 and 6.1.1.4'
Cl Cl 0.1484 0.1585 'International Tables Vol C Tables 4.2.6.8 and 6.1.1.4'
Lu Lu -0.4720 5.8584 'International Tables Vol C Tables 4.2.6.8 and 6.1.1.4'

loop_
_geom_angle_atom_site_label_1
_geom_angle_atom_site_label_2
_geom_angle_atom_site_label_3
_geom_angle
N61 Lu N51 102.11(9)
N61 Lu N11 80.92(9)
N51 Lu N11 175.46(8)
N61 Lu N21 175.46(9)
N51 Lu N21 74.63(9)
N11 Lu N21 102.52(9)
N61 Lu N41 102.11(9)
N51 Lu N41 103.39(8)
N11 Lu N41 72.53(8)
N21 Lu N41 81.84(9)
N61 Lu N31 73.90(9)
N51 Lu N31 82.18(8)
N11 Lu N31 101.99(8)
N21 Lu N31 102.34(9)
N41 Lu N31 173.86(8)
N61 Lu N2 64.26(8)
N51 Lu N2 63.85(9)
N11 Lu N2 115.15(8)
N21 Lu N2 116.17(8)
N41 Lu N2 64.66(8)
N31 Lu N2 116.53(8)
N61 Lu N1 115.74(8)
N51 Lu N1 116.22(9)
N11 Lu N1 64.77(8)
N21 Lu N1 63.83(8)
N41 Lu N1 115.25(8)
N31 Lu N1 63.55(8)
N2 Lu N1 179.91(7)
C11 N1 C21 109.8(3)
C11 N1 C31 111.0(2)
C21 N1 C31 110.0(3)
C11 N1 Lu 107.9(2)
C21 N1 Lu 109.5(2)
C31 N1 Lu 108.5(2)
C61 N2 C41 110.4(3)
C61 N2 C51 109.2(2)
C41 N2 C51 110.3(2)
C61 N2 Lu 108.6(2)
C41 N2 Lu 110.1(2)
C51 N2 Lu 108.1(2)
C12 N11 C13 107.2(3)
C12 N11 Lu 117.0(2)
C13 N11 Lu 131.1(2)
C12 N12 C18 108.1(3)
C22 N21 C23 105.4(3)
C22 N21 Lu 115.5(2)
C23 N21 Lu 129.5(2)
C22 N22 C28 108.4(3)
C32 N31 C33 105.0(3)
C32 N31 Lu 117.1(2)
C33 N31 Lu 130.3(2)
C32 N32 C38 107.6(3)
C42 N41 C43 105.1(3)
C42 N41 Lu 115.5(2)
C43 N41 Lu 132.0(2)
C42 N42 C48 108.6(3)
C52 N51 C53 105.9(3)
C52 N51 Lu 117.2(2)
C53 N51 Lu 129.1(2)
C58 N52 C52 108.8(3)
C62 N61 C63 103.9(3)
C62 N61 Lu 118.6(2)
C63 N61 Lu 132.3(2)
C62 N62 C68 106.0(3)
N1 C11 C12 109.6(3)
N12 C12 N11 111.6(3)
N12 C12 C11 125.0(3)
N11 C12 C11 123.2(3)
C14 C13 N11 133.1(3)
C14 C13 C18 120.7(3)
N11 C13 C18 106.1(3)
C13 C14 C15 119.7(3)
C16 C15 C14 120.0(4)
C15 C16 C17 122.8(4)
C16 C17 C18 116.8(4)
N12 C18 C17 133.1(3)
N12 C18 C13 106.9(3)
C17 C18 C13 120.0(3)
N1 C21 C22 108.3(3)
N21 C22 N22 112.2(3)
N21 C22 C21 125.2(3)
N22 C22 C21 122.6(3)
C24 C23 C28 119.5(3)
C24 C23 N21 130.9(3)
C28 C23 N21 109.5(3)
C25 C24 C23 117.2(3)
C24 C25 C26 122.5(3)
C27 C26 C25 121.6(4)
C28 C27 C26 114.1(4)
C27 C28 C23 124.7(3)
C27 C28 N22 130.9(4)
C23 C28 N22 104.3(3)
C32 C31 N1 108.5(3)
N31 C32 N32 114.3(3)
N31 C32 C31 125.0(3)
N32 C32 C31 120.7(3)
C34 C33 N31 131.9(3)
C34 C33 C38 119.2(3)
N31 C33 C38 108.9(3)
C35 C34 C33 119.5(3)
C34 C35 C36 119.4(4)
C37 C36 C35 124.6(4)
C36 C37 C38 115.7(4)
N32 C38 C37 134.4(3)
N32 C38 C33 104.2(3)
C37 C38 C33 121.4(3)
N2 C41 C42 108.8(3)
N42 C42 N41 111.5(3)
N42 C42 C41 124.4(3)
N41 C42 C41 124.1(3)
C44 C43 N41 130.3(3)
C44 C43 C48 120.4(3)
N41 C43 C48 109.2(3)
C43 C44 C45 117.3(3)
C44 C45 C46 120.4(3)
C47 C46 C45 123.5(4)
C46 C47 C48 114.9(4)
C47 C48 N42 131.0(3)
C47 C48 C43 123.3(3)
N42 C48 C43 105.5(3)
C52 C51 N2 108.6(2)
N51 C52 N52 110.8(3)
N51 C52 C51 124.0(3)
N52 C52 C51 125.0(3)
C54 C53 C58 119.5(3)
C54 C53 N51 132.4(3)
C58 C53 N51 108.2(3)
C55 C54 C53 119.2(3)
C54 C55 C56 122.0(4)
C57 C56 C55 119.7(4)
C56 C57 C58 119.6(3)
N52 C58 C53 106.2(3)
N52 C58 C57 133.7(3)
C53 C58 C57 120.0(3)
N2 C61 C62 106.2(2)
N61 C62 N62 114.8(3)
N61 C62 C61 123.6(3)
N62 C62 C61 121.4(3)
C68 C63 C64 118.3(3)
C68 C63 N61 110.8(3)
C64 C63 N61 130.8(3)
C65 C64 C63 119.4(3)
C64 C65 C66 119.8(3)
C67 C66 C65 121.8(4)
C68 C67 C66 115.8(4)
C63 C68 C67 124.9(3)
C63 C68 N62 104.4(3)
C67 C68 N62 130.6(3)
O3B O3A O3C 64.6(7)
O3A O3B O3C 64.0(6)
O3A O3C O3B 51.5(5)

loop_
_geom_bond_atom_site_label_1
_geom_bond_atom_site_label_2
_geom_bond_distance
Lu N61 2.377(3)
Lu N51 2.389(3)
Lu N11 2.418(2)
Lu N21 2.428(3)
Lu N41 2.430(2)
Lu N31 2.433(2)
Lu N2 2.643(3)
Lu N1 2.669(3)
N1 C11 1.450(4)
N1 C21 1.453(4)
N1 C31 1.486(4)
N2 C61 1.463(4)
N2 C41 1.463(4)
N2 C51 1.474(4)
N11 C12 1.337(4)
N11 C13 1.395(4)
N12 C12 1.330(4)
N12 C18 1.372(5)
N21 C22 1.310(4)
N21 C23 1.410(4)
N22 C22 1.337(5)
N22 C28 1.400(4)
N31 C32 1.279(4)
N31 C33 1.372(4)
N32 C32 1.339(4)
N32 C38 1.348(4)
N41 C42 1.357(4)
N41 C43 1.391(4)
N42 C42 1.344(4)
N42 C48 1.373(4)
N51 C52 1.308(4)
N51 C53 1.416(4)
N52 C58 1.349(4)
N52 C52 1.363(4)
N61 C62 1.289(4)
N61 C63 1.407(4)
N62 C62 1.331(4)
N62 C68 1.421(4)
C11 C12 1.473(5)
C13 C14 1.309(5)
C13 C18 1.419(5)
C14 C15 1.403(5)
C15 C16 1.355(5)
C16 C17 1.356(5)
C17 C18 1.406(5)
C21 C22 1.467(4)
C23 C24 1.358(4)
C23 C28 1.380(5)
C24 C25 1.353(5)
C25 C26 1.379(5)
C26 C27 1.378(5)
C27 C28 1.366(5)
C31 C32 1.457(5)
C33 C34 1.370(5)
C33 C38 1.426(4)
C34 C35 1.334(5)
C35 C36 1.382(6)
C36 C37 1.350(6)
C37 C38 1.358(5)
C41 C42 1.465(5)
C43 C44 1.363(5)
C43 C48 1.406(5)
C44 C45 1.388(5)
C45 C46 1.393(5)
C46 C47 1.367(5)
C47 C48 1.369(5)
C51 C52 1.436(5)
C53 C54 1.370(5)
C53 C58 1.380(4)
C54 C55 1.360(5)
C55 C56 1.383(5)
C56 C57 1.330(5)
C57 C58 1.415(5)
C61 C62 1.508(4)
C63 C68 1.354(5)
C63 C64 1.373(4)
C64 C65 1.370(5)
C65 C66 1.380(5)
C66 C67 1.371(5)
C67 C68 1.354(5)
O2A O2B 0.694(10)
O3A O3B 1.123(11)
O3A O3C 1.290(10)
O3B O3C 1.297(10)
O4A O4B 1.218(10)
O5B O5A 1.170(10)
O1 C1 1.666(14)
